data_4303831
loop_
_publ_author_name
'Albert Schr\"ockeneder'
'Pedro Traar'
'Georg Raber'
'Judith Baumgartner'
'Ferdinand Belaj'
'Nadia C. M\"osch-Zanetti'

_publ_contact_author_address
; Institute of Chemistry,
  Karl-Franzens University Graz,
  Schubertstr. 1,
  A-8010 Graz,
  Austria
;
_publ_contact_author_email ferdinand.belaj@uni-graz.at
_publ_contact_author_fax 43(316)3809835
_publ_contact_author_name 'Ferdinand Belaj'
_publ_contact_author_phone 43(316)3805288
_publ_section_title
;
Oxorhenium(V) Complexes with Ketiminato Ligands: Coordination Chemistry and
Epoxidation of Cyclooctene
;
_journal_name_full 'Inorganic Chemistry'
_journal_page_first 11608
_journal_page_last 11614
_journal_paper_doi 10.1021/ic901455g
_journal_volume 48
_journal_year 2009
_chemical_absolute_configuration ad
_chemical_compound_source 'synthetical product'
_chemical_formula_moiety 'C24 H28 Cl N2 O3 Re'
_chemical_formula_sum 'C24 H28 Cl N2 O3 Re'
_chemical_formula_weight 614.13
_chemical_name_systematic ' Chlorooxo-bis[4-(2-methyl-phenylimino)-2-pentanonato-N,O]rhenium(V)'
_space_group_IT_number 33
_symmetry_cell_setting orthorhombic
_symmetry_space_group_name_Hall 'P 2c -2n'
_symmetry_space_group_name_H-M 'P n a 21'
_atom_sites_solution_hydrogens geom
_atom_sites_solution_primary direct
_atom_sites_solution_secondary difmap
_audit_creation_method 'manual edited SHELXL-97 .cif file'
_cell_angle_alpha 90.00
_cell_angle_beta 90.00
_cell_angle_gamma 90.00
_cell_formula_units_Z 4
_cell_length_a 13.496(2)
_cell_length_b 10.718(2)
_cell_length_c 16.288(3)
_cell_measurement_reflns_used 46
_cell_measurement_temperature 95(2)
_cell_measurement_theta_max 20.28
_cell_measurement_theta_min 18.02
_cell_volume 2356.1(7)
_computing_cell_refinement 'local software'
_computing_data_collection 'local software'
_computing_data_reduction 'local software'
_computing_molecular_graphics 'modified ORTEP (Johnson, 1965)'
_computing_publication_material 'SHELXL-97 (Sheldrick, 1997)'
_computing_structure_refinement 'SHELXL-97 (Sheldrick, 1997)'
_computing_structure_solution 'SHELXS-97 (Sheldrick, 1997)'
_diffrn_ambient_temperature 95(2)
_diffrn_measured_fraction_theta_full 0.999
_diffrn_measured_fraction_theta_max 0.999
_diffrn_measurement_device 'four-circle diffractometer'
_diffrn_measurement_device_type Stoe
_diffrn_measurement_method '\w scans'
_diffrn_radiation_monochromator graphite
_diffrn_radiation_source 'fine-focus sealed tube'
_diffrn_radiation_type MoK\a
_diffrn_radiation_wavelength 0.71069
_diffrn_reflns_av_R_equivalents 0.0400
_diffrn_reflns_av_sigmaI/netI 0.0515
_diffrn_reflns_limit_h_max 18
_diffrn_reflns_limit_h_min -18
_diffrn_reflns_limit_k_max 15
_diffrn_reflns_limit_k_min -15
_diffrn_reflns_limit_l_max 22
_diffrn_reflns_limit_l_min -22
_diffrn_reflns_number 8047
_diffrn_reflns_theta_full 30.00
_diffrn_reflns_theta_max 30.00
_diffrn_reflns_theta_min 2.50
_diffrn_standards_decay_% 1.15
_diffrn_standards_interval_count 100
_diffrn_standards_number 3
_exptl_absorpt_coefficient_mu 5.298
_exptl_absorpt_correction_T_max 0.477
_exptl_absorpt_correction_T_min 0.332
_exptl_absorpt_correction_type empirical
_exptl_absorpt_process_details 'Parkin, S., Moezzi, B. and Hope H. (1995) J. Appl. Cryst. 28, 53-56'
_exptl_crystal_colour green
_exptl_crystal_density_diffrn 1.731
_exptl_crystal_density_method 'not measured'
_exptl_crystal_description block
_exptl_crystal_F_000 1208
_exptl_crystal_size_max 0.22
_exptl_crystal_size_mid 0.22
_exptl_crystal_size_min 0.14
_refine_diff_density_max 2.946
_refine_diff_density_min -3.138
_refine_diff_density_rms 0.210
_refine_ls_abs_structure_details 'Flack H D (1983), Acta Cryst. A39, 876-881'
_refine_ls_abs_structure_Flack 0.07(2)
_refine_ls_extinction_method none
_refine_ls_goodness_of_fit_ref 1.075
_refine_ls_hydrogen_treatment refU
_refine_ls_matrix_type full
_refine_ls_number_parameters 295
_refine_ls_number_reflns 4252
_refine_ls_number_restraints 1
_refine_ls_restrained_S_all 1.075
_refine_ls_R_factor_all 0.0580
_refine_ls_R_factor_gt 0.0476
_refine_ls_shift/su_max 0.001
_refine_ls_shift/su_mean 0.000
_refine_ls_structure_factor_coef Fsqd
_refine_ls_weighting_details 'calc w=1/[\s^2^(Fo^2^)+(0.0678P)^2^+6.6608P] where P=(Fo^2^+2Fc^2^)/3'
_refine_ls_weighting_scheme calc
_refine_ls_wR_factor_gt 0.1218
_refine_ls_wR_factor_ref 0.1292
_reflns_number_gt 3521
_reflns_number_total 4252
_reflns_threshold_expression >2sigma(I)
_cod_data_source_file ic901455g_si_001_3.cif
_cod_data_source_block trans-N,N-3
_cod_database_code 4303831

loop_
_symmetry_equiv_pos_as_xyz
'x, y, z'
'-x, -y, z+1/2'
'-x+1/2, y+1/2, z+1/2'
'x+1/2, -y+1/2, z'

loop_
_atom_site_label
_atom_site_type_symbol
_atom_site_fract_x
_atom_site_fract_y
_atom_site_fract_z
_atom_site_U_iso_or_equiv
_atom_site_adp_type
_atom_site_occupancy
_atom_site_symmetry_multiplicity
_atom_site_calc_flag
_atom_site_refinement_flags
_atom_site_disorder_assembly
_atom_site_disorder_group
Re1 Re 0.690778(19) 0.50262(3) 0.74830(8) 0.01683(10) Uani 1 1 d . . .
Cl1 Cl 0.67796(11) 0.71181(16) 0.68828(12) 0.0093(3) Uani 1 1 d . . .
O1 O 0.6140(5) 0.5450(6) 0.8266(4) 0.0193(13) Uani 1 1 d . . .
C11 C 0.7111(9) 0.1190(11) 0.8276(7) 0.034(2) Uani 1 1 d . . .
H111 H 0.7817 0.1065 0.8160 0.07(3) Uiso 1 1 calc R . .
H112 H 0.6739 0.0450 0.8103 0.07(3) Uiso 1 1 calc R . .
H113 H 0.7018 0.1322 0.8867 0.07(3) Uiso 1 1 calc R . .
C12 C 0.6739(7) 0.2325(10) 0.7809(7) 0.0252(19) Uani 1 1 d . . .
O12 O 0.7266(5) 0.3296(6) 0.7870(4) 0.0227(13) Uani 1 1 d . . .
C13 C 0.5874(8) 0.2211(9) 0.7347(6) 0.028(2) Uani 1 1 d . . .
H13 H 0.5501 0.1469 0.7425 0.04(3) Uiso 1 1 calc R . .
C14 C 0.5489(7) 0.3081(9) 0.6774(6) 0.0244(19) Uani 1 1 d . . .
N14 N 0.5815(6) 0.4243(7) 0.6709(5) 0.0199(16) Uani 1 1 d . . .
C15 C 0.4656(8) 0.2616(10) 0.6227(8) 0.033(2) Uani 1 1 d . . .
H151 H 0.4195 0.3302 0.6116 0.08(4) Uiso 1 1 calc R . .
H152 H 0.4303 0.1937 0.6505 0.08(4) Uiso 1 1 calc R . .
H153 H 0.4932 0.2310 0.5709 0.08(4) Uiso 1 1 calc R . .
C21 C 0.5400(7) 0.5009(8) 0.6055(6) 0.0202(17) Uani 1 1 d . . .
C22 C 0.4567(7) 0.5712(10) 0.6217(6) 0.0230(19) Uani 1 1 d . . .
C23 C 0.4157(7) 0.6378(10) 0.5562(6) 0.0241(19) Uani 1 1 d . . .
H23 H 0.3572 0.6854 0.5648 0.032(16) Uiso 1 1 calc R . .
C24 C 0.4589(8) 0.6357(11) 0.4790(7) 0.031(2) Uani 1 1 d . . .
H24 H 0.4306 0.6822 0.4352 0.032(16) Uiso 1 1 calc R . .
C25 C 0.5429(9) 0.5660(13) 0.4661(7) 0.035(3) Uani 1 1 d . . .
H25 H 0.5718 0.5636 0.4129 0.032(16) Uiso 1 1 calc R . .
C26 C 0.5861(9) 0.4990(10) 0.5298(7) 0.028(2) Uani 1 1 d . . .
H26 H 0.6456 0.4533 0.5215 0.032(16) Uiso 1 1 calc R . .
C27 C 0.4078(7) 0.5722(11) 0.7040(7) 0.030(2) Uani 1 1 d . . .
H271 H 0.3592 0.6401 0.7061 0.05(2) Uiso 1 1 calc R . .
H272 H 0.4579 0.5849 0.7467 0.05(2) Uiso 1 1 calc R . .
H273 H 0.3742 0.4923 0.7130 0.05(2) Uiso 1 1 calc R . .
C31 C 0.8837(7) 0.5350(10) 0.5421(6) 0.0222(19) Uani 1 1 d . . .
H311 H 0.8748 0.4503 0.5206 0.04(2) Uiso 1 1 calc R . .
H312 H 0.9521 0.5621 0.5325 0.04(2) Uiso 1 1 calc R . .
H313 H 0.8380 0.5919 0.5140 0.04(2) Uiso 1 1 calc R . .
C32 C 0.8628(7) 0.5359(9) 0.6315(6) 0.0174(16) Uani 1 1 d . . .
O32 O 0.7833(6) 0.4711(6) 0.6536(5) 0.0223(14) Uani 1 1 d . . .
C33 C 0.9202(6) 0.5960(9) 0.6873(7) 0.0206(17) Uani 1 1 d . . .
H33 H 0.9756 0.6414 0.6671 0.04(3) Uiso 1 1 calc R . .
C34 C 0.9042(6) 0.5965(9) 0.7735(6) 0.0191(18) Uani 1 1 d . . .
N34 N 0.8241(6) 0.5569(7) 0.8086(5) 0.0205(15) Uani 1 1 d . . .
C35 C 0.9916(7) 0.6350(11) 0.8278(6) 0.027(2) Uani 1 1 d . . .
H351 H 0.9752 0.7123 0.8569 0.04(2) Uiso 1 1 calc R . .
H352 H 1.0503 0.6484 0.7935 0.04(2) Uiso 1 1 calc R . .
H353 H 1.0052 0.5688 0.8678 0.04(2) Uiso 1 1 calc R . .
C41 C 0.8198(7) 0.5440(11) 0.8962(6) 0.0213(18) Uani 1 1 d . . .
C42 C 0.7882(8) 0.6445(11) 0.9452(6) 0.026(2) Uani 1 1 d . . .
C43 C 0.7904(8) 0.6274(15) 1.0298(6) 0.037(3) Uani 1 1 d . . .
H43 H 0.7728 0.6947 1.0648 0.06(2) Uiso 1 1 calc R . .
C44 C 0.8186(10) 0.5113(14) 1.0650(8) 0.043(4) Uani 1 1 d . . .
H44 H 0.8170 0.5005 1.1229 0.06(2) Uiso 1 1 calc R . .
C45 C 0.8477(8) 0.4164(13) 1.0158(7) 0.031(2) Uani 1 1 d . . .
H45 H 0.8670 0.3392 1.0396 0.06(2) Uiso 1 1 calc R . .
C46 C 0.8497(7) 0.4305(11) 0.9316(7) 0.028(2) Uani 1 1 d . . .
H46 H 0.8712 0.3636 0.8977 0.06(2) Uiso 1 1 calc R . .
C47 C 0.7571(8) 0.7662(12) 0.9075(8) 0.037(3) Uani 1 1 d . . .
H471 H 0.7314 0.8215 0.9505 0.05(3) Uiso 1 1 calc R . .
H472 H 0.7052 0.7510 0.8666 0.05(3) Uiso 1 1 calc R . .
H473 H 0.8142 0.8055 0.8809 0.05(3) Uiso 1 1 calc R . .

loop_
_atom_site_aniso_label
_atom_site_aniso_U_11
_atom_site_aniso_U_22
_atom_site_aniso_U_33
_atom_site_aniso_U_23
_atom_site_aniso_U_13
_atom_site_aniso_U_12
Re1 0.01337(14) 0.02288(15) 0.01424(14) -0.00005(16) -0.0004(2) 0.00013(12)
Cl1 0.0051(5) 0.0131(7) 0.0096(6) 0.0025(7) -0.0010(7) 0.0004(6)
O1 0.019(3) 0.021(3) 0.018(3) 0.000(3) 0.006(3) 0.000(2)
C11 0.038(6) 0.034(5) 0.030(5) 0.006(5) 0.012(5) -0.001(5)
C12 0.023(4) 0.027(5) 0.025(4) -0.004(4) 0.003(4) 0.003(4)
O12 0.028(3) 0.021(3) 0.019(3) -0.002(3) -0.004(3) -0.003(3)
C13 0.034(5) 0.020(4) 0.030(7) 0.002(4) -0.007(4) -0.005(3)
C14 0.020(4) 0.029(5) 0.025(5) -0.004(4) 0.000(4) -0.002(3)
N14 0.022(4) 0.016(3) 0.022(4) -0.002(3) 0.003(3) -0.002(3)
C15 0.034(5) 0.024(5) 0.042(6) -0.007(5) -0.014(5) -0.005(4)
C21 0.017(4) 0.025(4) 0.019(4) -0.004(4) -0.006(3) -0.004(3)
C22 0.016(4) 0.030(5) 0.023(5) -0.004(4) 0.000(4) 0.000(3)
C23 0.016(4) 0.030(5) 0.026(5) -0.003(4) -0.011(4) 0.000(4)
C24 0.029(5) 0.037(6) 0.026(5) 0.000(4) -0.006(4) -0.001(4)
C25 0.031(5) 0.052(7) 0.021(5) -0.006(5) 0.000(4) 0.001(5)
C26 0.030(5) 0.038(6) 0.017(4) -0.007(4) -0.003(4) 0.002(4)
C27 0.020(4) 0.040(6) 0.029(6) 0.004(4) 0.004(4) 0.006(4)
C31 0.018(4) 0.029(5) 0.020(4) 0.002(4) 0.007(4) 0.007(4)
C32 0.013(4) 0.020(4) 0.019(4) 0.005(3) 0.003(3) 0.005(3)
O32 0.023(3) 0.023(3) 0.021(3) 0.000(3) -0.003(3) -0.004(3)
C33 0.017(4) 0.029(4) 0.015(4) 0.003(4) 0.006(4) 0.000(3)
C34 0.012(4) 0.032(5) 0.014(4) 0.004(3) 0.001(3) -0.001(3)
N34 0.026(4) 0.018(3) 0.018(4) -0.002(3) 0.002(3) -0.004(3)
C35 0.015(4) 0.052(6) 0.015(4) 0.002(4) -0.004(3) -0.007(4)
C41 0.015(4) 0.035(5) 0.014(4) -0.003(4) -0.005(3) 0.000(4)
C42 0.022(4) 0.043(6) 0.014(4) -0.005(4) 0.003(4) -0.002(4)
C43 0.020(5) 0.078(10) 0.012(4) -0.012(6) -0.002(4) -0.003(5)
C44 0.036(7) 0.080(12) 0.014(5) -0.003(5) -0.003(4) -0.010(6)
C45 0.019(5) 0.054(7) 0.020(5) 0.011(5) -0.004(4) -0.008(5)
C46 0.019(4) 0.038(6) 0.026(5) 0.011(4) -0.008(4) -0.006(4)
C47 0.028(5) 0.046(7) 0.037(6) -0.016(5) -0.005(5) 0.008(5)

loop_
_atom_type_symbol
_atom_type_description
_atom_type_scat_dispersion_real
_atom_type_scat_dispersion_imag
_atom_type_scat_source
C C 0.0033 0.0016 'International Tables Vol C Tables 4.2.6.8 and 6.1.1.4'
H H 0.0000 0.0000 'International Tables Vol C Tables 4.2.6.8 and 6.1.1.4'
Cl Cl 0.1484 0.1585 'International Tables Vol C Tables 4.2.6.8 and 6.1.1.4'
N N 0.0061 0.0033 'International Tables Vol C Tables 4.2.6.8 and 6.1.1.4'
O O 0.0106 0.0060 'International Tables Vol C Tables 4.2.6.8 and 6.1.1.4'
Re Re -1.0185 7.2310 'International Tables Vol C Tables 4.2.6.8 and 6.1.1.4'

loop_
_geom_angle_atom_site_label_1
_geom_angle_atom_site_label_2
_geom_angle_atom_site_label_3
_geom_angle
_geom_angle_site_symmetry_1
_geom_angle_site_symmetry_3
_geom_angle_publ_flag
O1 Re1 O32 174.2(3) . . ?
O1 Re1 O12 99.0(3) . . ?
O32 Re1 O12 86.4(3) . . ?
O1 Re1 N14 97.3(3) . . ?
O32 Re1 N14 84.8(3) . . ?
O12 Re1 N14 89.3(3) . . ?
O1 Re1 N34 95.5(3) . . ?
O32 Re1 N34 82.8(3) . . ?
O12 Re1 N34 84.5(3) . . ?
N14 Re1 N34 166.5(3) . . ?
O1 Re1 Cl1 90.7(2) . . ?
O32 Re1 Cl1 83.8(2) . . ?
O12 Re1 Cl1 169.1(2) . . ?
N14 Re1 Cl1 94.4(2) . . ?
N34 Re1 Cl1 89.6(2) . . ?
C12 C11 H111 109.5 . . ?
C12 C11 H112 109.5 . . ?
H111 C11 H112 109.5 . . ?
C12 C11 H113 109.5 . . ?
H111 C11 H113 109.5 . . ?
H112 C11 H113 109.5 . . ?
O12 C12 C13 125.8(10) . . ?
O12 C12 C11 115.7(9) . . ?
C13 C12 C11 118.5(10) . . ?
C12 O12 Re1 126.7(6) . . ?
C12 C13 C14 127.2(9) . . ?
C12 C13 H13 116.4 . . ?
C14 C13 H13 116.4 . . ?
N14 C14 C13 123.4(9) . . ?
N14 C14 C15 120.4(9) . . ?
C13 C14 C15 116.2(9) . . ?
C14 N14 C21 117.5(8) . . ?
C14 N14 Re1 123.8(7) . . ?
C21 N14 Re1 118.7(5) . . ?
C14 C15 H151 109.5 . . ?
C14 C15 H152 109.5 . . ?
H151 C15 H152 109.5 . . ?
C14 C15 H153 109.5 . . ?
H151 C15 H153 109.5 . . ?
H152 C15 H153 109.5 . . ?
C22 C21 C26 123.1(10) . . ?
C22 C21 N14 118.8(9) . . ?
C26 C21 N14 118.1(9) . . ?
C21 C22 C23 117.2(9) . . ?
C21 C22 C27 122.4(9) . . ?
C23 C22 C27 120.4(9) . . ?
C24 C23 C22 121.1(9) . . ?
C24 C23 H23 119.4 . . ?
C22 C23 H23 119.4 . . ?
C25 C24 C23 119.7(11) . . ?
C25 C24 H24 120.2 . . ?
C23 C24 H24 120.2 . . ?
C24 C25 C26 120.8(11) . . ?
C24 C25 H25 119.6 . . ?
C26 C25 H25 119.6 . . ?
C21 C26 C25 118.0(11) . . ?
C21 C26 H26 121.0 . . ?
C25 C26 H26 121.0 . . ?
C22 C27 H271 109.5 . . ?
C22 C27 H272 109.5 . . ?
H271 C27 H272 109.5 . . ?
C22 C27 H273 109.5 . . ?
H271 C27 H273 109.5 . . ?
H272 C27 H273 109.5 . . ?
C32 C31 H311 109.5 . . ?
C32 C31 H312 109.5 . . ?
H311 C31 H312 109.5 . . ?
C32 C31 H313 109.5 . . ?
H311 C31 H313 109.5 . . ?
H312 C31 H313 109.5 . . ?
O32 C32 C33 121.9(9) . . ?
O32 C32 C31 114.5(9) . . ?
C33 C32 C31 123.5(9) . . ?
C32 O32 Re1 128.4(6) . . ?
C32 C33 C34 125.2(9) . . ?
C32 C33 H33 117.4 . . ?
C34 C33 H33 117.4 . . ?
N34 C34 C33 124.2(9) . . ?
N34 C34 C35 118.5(9) . . ?
C33 C34 C35 117.1(8) . . ?
C34 N34 C41 120.3(9) . . ?
C34 N34 Re1 126.3(7) . . ?
C41 N34 Re1 113.4(6) . . ?
C34 C35 H351 109.5 . . ?
C34 C35 H352 109.5 . . ?
H351 C35 H352 109.5 . . ?
C34 C35 H353 109.5 . . ?
H351 C35 H353 109.5 . . ?
H352 C35 H353 109.5 . . ?
C46 C41 C42 121.1(10) . . ?
C46 C41 N34 118.7(10) . . ?
C42 C41 N34 120.2(10) . . ?
C43 C42 C41 117.0(12) . . ?
C43 C42 C47 121.7(11) . . ?
C41 C42 C47 121.2(9) . . ?
C42 C43 C44 121.4(13) . . ?
C42 C43 H43 119.3 . . ?
C44 C43 H43 119.3 . . ?
C45 C44 C43 119.7(12) . . ?
C45 C44 H44 120.1 . . ?
C43 C44 H44 120.1 . . ?
C44 C45 C46 120.8(13) . . ?
C44 C45 H45 119.6 . . ?
C46 C45 H45 119.6 . . ?
C45 C46 C41 119.8(12) . . ?
C45 C46 H46 120.1 . . ?
C41 C46 H46 120.1 . . ?
C42 C47 H471 109.5 . . ?
C42 C47 H472 109.5 . . ?
H471 C47 H472 109.5 . . ?
C42 C47 H473 109.5 . . ?
H471 C47 H473 109.5 . . ?
H472 C47 H473 109.5 . . ?

loop_
_geom_bond_atom_site_label_1
_geom_bond_atom_site_label_2
_geom_bond_distance
_geom_bond_site_symmetry_2
_geom_bond_publ_flag
Re1 O1 1.704(7) . ?
Re1 O32 2.013(8) . ?
Re1 O12 2.017(7) . ?
Re1 N14 2.115(8) . ?
Re1 N34 2.131(8) . ?
Re1 Cl1 2.4521(19) . ?
C11 C12 1.521(15) . ?
C11 H111 0.98 . ?
C11 H112 0.98 . ?
C11 H113 0.98 . ?
C12 O12 1.265(12) . ?
C12 C13 1.393(14) . ?
C13 C14 1.418(14) . ?
C13 H13 0.95 . ?
C14 N14 1.325(12) . ?
C14 C15 1.519(14) . ?
N14 C21 1.457(12) . ?
C15 H151 0.98 . ?
C15 H152 0.98 . ?
C15 H153 0.98 . ?
C21 C22 1.379(13) . ?
C21 C26 1.381(15) . ?
C22 C23 1.397(14) . ?
C22 C27 1.494(14) . ?
C23 C24 1.387(15) . ?
C23 H23 0.95 . ?
C24 C25 1.373(16) . ?
C24 H24 0.95 . ?
C25 C26 1.391(16) . ?
C25 H25 0.95 . ?
C26 H26 0.95 . ?
C27 H271 0.98 . ?
C27 H272 0.98 . ?
C27 H273 0.98 . ?
C31 C32 1.484(14) . ?
C31 H311 0.98 . ?
C31 H312 0.98 . ?
C31 H313 0.98 . ?
C32 O32 1.329(12) . ?
C32 C33 1.357(14) . ?
C33 C34 1.421(16) . ?
C33 H33 0.95 . ?
C34 N34 1.294(12) . ?
C34 C35 1.530(13) . ?
N34 C41 1.434(13) . ?
C35 H351 0.98 . ?
C35 H352 0.98 . ?
C35 H353 0.98 . ?
C41 C46 1.406(16) . ?
C41 C42 1.407(15) . ?
C42 C43 1.391(14) . ?
C42 C47 1.501(17) . ?
C43 C44 1.42(2) . ?
C43 H43 0.95 . ?
C44 C45 1.353(19) . ?
C44 H44 0.95 . ?
C45 C46 1.381(15) . ?
C45 H45 0.95 . ?
C46 H46 0.95 . ?
C47 H471 0.98 . ?
C47 H472 0.98 . ?
C47 H473 0.98 . ?

loop_
_geom_torsion_atom_site_label_1
_geom_torsion_atom_site_label_2
_geom_torsion_atom_site_label_3
_geom_torsion_atom_site_label_4
_geom_torsion
_geom_torsion_site_symmetry_1
_geom_torsion_site_symmetry_2
_geom_torsion_site_symmetry_3
_geom_torsion_site_symmetry_4
_geom_torsion_publ_flag
C13 C12 O12 Re1 10.9(15) . . . . ?
C11 C12 O12 Re1 -170.2(6) . . . . ?
O1 Re1 O12 C12 78.5(8) . . . . ?
O32 Re1 O12 C12 -103.6(8) . . . . ?
N14 Re1 O12 C12 -18.8(8) . . . . ?
N34 Re1 O12 C12 173.3(8) . . . . ?
Cl1 Re1 O12 C12 -128.8(10) . . . . ?
O12 C12 C13 C14 9.4(17) . . . . ?
C11 C12 C13 C14 -169.5(10) . . . . ?
C12 C13 C14 N14 -12.9(17) . . . . ?
C12 C13 C14 C15 167.7(10) . . . . ?
C13 C14 N14 C21 175.8(9) . . . . ?
C15 C14 N14 C21 -4.8(13) . . . . ?
C13 C14 N14 Re1 -3.2(13) . . . . ?
C15 C14 N14 Re1 176.1(7) . . . . ?
O1 Re1 N14 C14 -84.3(8) . . . . ?
O32 Re1 N14 C14 101.2(8) . . . . ?
O12 Re1 N14 C14 14.8(8) . . . . ?
N34 Re1 N14 C14 77.6(16) . . . . ?
Cl1 Re1 N14 C14 -175.5(7) . . . . ?
O1 Re1 N14 C21 96.7(7) . . . . ?
O32 Re1 N14 C21 -77.9(7) . . . . ?
O12 Re1 N14 C21 -164.3(7) . . . . ?
N34 Re1 N14 C21 -101.4(14) . . . . ?
Cl1 Re1 N14 C21 5.5(7) . . . . ?
C14 N14 C21 C22 90.4(11) . . . . ?
Re1 N14 C21 C22 -90.5(9) . . . . ?
C14 N14 C21 C26 -89.3(11) . . . . ?
Re1 N14 C21 C26 89.8(9) . . . . ?
C26 C21 C22 C23 3.3(15) . . . . ?
N14 C21 C22 C23 -176.3(8) . . . . ?
C26 C21 C22 C27 -180.0(10) . . . . ?
N14 C21 C22 C27 0.4(14) . . . . ?
C21 C22 C23 C24 -1.8(15) . . . . ?
C27 C22 C23 C24 -178.5(10) . . . . ?
C22 C23 C24 C25 0.7(16) . . . . ?
C23 C24 C25 C26 -1.0(18) . . . . ?
C22 C21 C26 C25 -3.7(16) . . . . ?
N14 C21 C26 C25 176.0(9) . . . . ?
C24 C25 C26 C21 2.4(17) . . . . ?
C33 C32 O32 Re1 31.6(13) . . . . ?
C31 C32 O32 Re1 -149.4(7) . . . . ?
O12 Re1 O32 C32 -121.7(8) . . . . ?
N14 Re1 O32 C32 148.6(8) . . . . ?
N34 Re1 O32 C32 -36.8(8) . . . . ?
Cl1 Re1 O32 C32 53.7(8) . . . . ?
O32 C32 C33 C34 0.7(15) . . . . ?
C31 C32 C33 C34 -178.3(9) . . . . ?
C32 C33 C34 N34 -11.8(17) . . . . ?
C32 C33 C34 C35 162.1(9) . . . . ?
C33 C34 N34 C41 170.9(10) . . . . ?
C35 C34 N34 C41 -3.0(15) . . . . ?
C33 C34 N34 Re1 -8.0(15) . . . . ?
C35 C34 N34 Re1 178.1(7) . . . . ?
O1 Re1 N34 C34 -149.8(8) . . . . ?
O32 Re1 N34 C34 24.6(8) . . . . ?
O12 Re1 N34 C34 111.6(8) . . . . ?
N14 Re1 N34 C34 48.2(17) . . . . ?
Cl1 Re1 N34 C34 -59.2(8) . . . . ?
O1 Re1 N34 C41 31.2(8) . . . . ?
O32 Re1 N34 C41 -154.4(8) . . . . ?
O12 Re1 N34 C41 -67.4(7) . . . . ?
N14 Re1 N34 C41 -130.7(13) . . . . ?
Cl1 Re1 N34 C41 121.9(7) . . . . ?
C34 N34 C41 C46 -88.7(13) . . . . ?
Re1 N34 C41 C46 90.4(10) . . . . ?
C34 N34 C41 C42 89.9(12) . . . . ?
Re1 N34 C41 C42 -91.1(10) . . . . ?
C46 C41 C42 C43 1.6(16) . . . . ?
N34 C41 C42 C43 -176.9(10) . . . . ?
C46 C41 C42 C47 179.4(10) . . . . ?
N34 C41 C42 C47 0.9(15) . . . . ?
C41 C42 C43 C44 -3.1(17) . . . . ?
C47 C42 C43 C44 179.1(11) . . . . ?
C42 C43 C44 C45 2.6(19) . . . . ?
C43 C44 C45 C46 -0.5(18) . . . . ?
C44 C45 C46 C41 -1.0(17) . . . . ?
C42 C41 C46 C45 0.4(16) . . . . ?
N34 C41 C46 C45 178.9(9) . . . . ?
